data_4125561
loop_
_publ_author_name
'Viart, H\'el\`ene M-F'
'Bachmann, Andreas'
'Kayitare, William'
'Sarpong, Richmond'

_publ_section_title
;
 \b-Carboline Amides as Intrinsic Directing Groups for C(sp(2))-H
 Functionalization.
;
_journal_issue 3
_journal_name_full 'Journal of the American Chemical Society'
_journal_page_first 1325
_journal_page_last 1329
_journal_paper_doi 10.1021/jacs.6b12569
_journal_volume 139
_journal_year 2017
_chemical_formula_sum 'C27 H25 N5 O Pd'
_chemical_formula_weight 541.92
_chemical_name_common hv-03-203-DCE/heptane
_chemical_name_systematic sarpong123
_space_group.centring_type P

_space_group_crystal_system monoclinic
_space_group_IT_number 14
_space_group_name_Hall '-P 2ybc'
_space_group_name_H-M_alt 'P 1 21/c 1'
_symmetry_space_group_name_Hall '-P 2ybc'
_symmetry_space_group_name_H-M 'P 1 21/c 1'
_atom_sites_solution_hydrogens geom
_atom_sites_solution_primary iterative
_atom_sites_solution_secondary difmap
_audit_creation_method SHELXL-2014/7
_cell_angle_alpha 90
_cell_angle_beta 92.826(3)
_cell_angle_gamma 90
_cell_formula_units_Z 4
_cell_length_a 9.3852(3)
_cell_length_b 11.2499(5)
_cell_length_c 21.9773(10)
_cell_measurement_reflns_used 9851
_cell_measurement_temperature 100(2)
_cell_measurement_theta_max 68.49
_cell_measurement_theta_min 4.03
_cell_volume 2317.60(17)
_computing_cell_refinement 'Bruker SAINT'
_computing_data_collection 'Bruker APEX2'
_computing_data_reduction 'Bruker SAINT'
_computing_molecular_graphics ORTEP-32
_computing_publication_material WinGX
_computing_structure_refinement SHELXL-2014
_computing_structure_solution SHELXT-2014
_diffrn_ambient_temperature 100(2)
_diffrn_detector_area_resol_mean 8.366
_diffrn_measured_fraction_theta_full 0.996
_diffrn_measured_fraction_theta_max 0.992
_diffrn_measurement_device_type 'Bruker APEX-II CCD'
_diffrn_measurement_method '\f and \w scans'
_diffrn_radiation_type CuK\a
_diffrn_radiation_wavelength 1.54178
_diffrn_reflns_av_R_equivalents 0.0701
_diffrn_reflns_av_unetI/netI 0.0394
_diffrn_reflns_Laue_measured_fraction_full 0.996
_diffrn_reflns_Laue_measured_fraction_max 0.992
_diffrn_reflns_limit_h_max 11
_diffrn_reflns_limit_h_min -9
_diffrn_reflns_limit_k_max 13
_diffrn_reflns_limit_k_min -13
_diffrn_reflns_limit_l_max 26
_diffrn_reflns_limit_l_min -26
_diffrn_reflns_number 43465
_diffrn_reflns_point_group_measured_fraction_full 0.996
_diffrn_reflns_point_group_measured_fraction_max 0.992
_diffrn_reflns_theta_full 67.000
_diffrn_reflns_theta_max 68.488
_diffrn_reflns_theta_min 4.028
_diffrn_source 'microfocus rotating anode'
_exptl_absorpt_coefficient_mu 6.699
_exptl_absorpt_correction_T_max 0.929
_exptl_absorpt_correction_T_min 0.724
_exptl_absorpt_correction_type multi-scan
_exptl_absorpt_process_details SADABS
_exptl_crystal_colour yellow
_exptl_crystal_density_diffrn 1.553
_exptl_crystal_description needle
_exptl_crystal_F_000 1104
_exptl_crystal_size_max 0.040
_exptl_crystal_size_mid 0.020
_exptl_crystal_size_min 0.010
_refine_diff_density_max 0.804
_refine_diff_density_min -0.440
_refine_diff_density_rms 0.104
_refine_ls_extinction_method none
_refine_ls_goodness_of_fit_ref 1.041
_refine_ls_hydrogen_treatment constr
_refine_ls_matrix_type full
_refine_ls_number_parameters 310
_refine_ls_number_reflns 4239
_refine_ls_number_restraints 0
_refine_ls_restrained_S_all 1.041
_refine_ls_R_factor_all 0.0499
_refine_ls_R_factor_gt 0.0364
_refine_ls_shift/su_max 0.002
_refine_ls_shift/su_mean 0.000
_refine_ls_structure_factor_coef Fsqd
_refine_ls_weighting_details 'w=1/[\s^2^(Fo^2^)+(0.0489P)^2^+1.7978P] where P=(Fo^2^+2Fc^2^)/3'
_refine_ls_weighting_scheme calc
_refine_ls_wR_factor_gt 0.0838
_refine_ls_wR_factor_ref 0.0893
_reflns_Friedel_coverage 0.000
_reflns_number_gt 3467
_reflns_number_total 4239
_reflns_threshold_expression 'I > 2\s(I)'
_cod_data_source_file ja6b12569_si_004.cif
_cod_data_source_block sarpong123
_cod_depositor_comments
;Adding full bibliography for 4125561.cif.

The following automatic conversions were performed:

'_space_group.centring_type' value 'primitive' was replaced with the
value 'P' as specified in the replacement file
'/home/antanas/src/cod-tools/trunk/data/replacement-values/replacement_values.lst'.

Automatic conversion script
Id: cif_fix_values 5642 2017-10-24 12:04:52Z antanas 
;
_cod_database_code 4125561
_shelx_shelxl_version_number 2014/7
_shelx_space_group_comment
; 
The symmetry employed for this shelxl refinement is uniquely defined 
by the following loop, which should always be used as a source of 
symmetry information in preference to the above space-group names. 
They are only intended as comments. 
;
_shelx_estimated_absorpt_t_min 0.775
_shelx_estimated_absorpt_t_max 0.936

loop_
_space_group_symop_operation_xyz
'x, y, z'
'-x, y+1/2, -z+1/2'
'-x, -y, -z'
'x, -y-1/2, z-1/2'

loop_
_atom_site_label
_atom_site_type_symbol
_atom_site_fract_x
_atom_site_fract_y
_atom_site_fract_z
_atom_site_U_iso_or_equiv
_atom_site_adp_type
_atom_site_occupancy
_atom_site_site_symmetry_order
_atom_site_calc_flag
_atom_site_refinement_flags_posn
_atom_site_refinement_flags_adp
C1 C 0.4127(4) 0.7198(4) 0.57175(18) 0.0211(8) Uani 1 1 d . .
H1 H 0.3303 0.7673 0.5764 0.025 Uiso 1 1 calc R U
C2 C 0.4643(4) 0.7077(3) 0.51428(18) 0.0211(8) Uani 1 1 d . .
H2 H 0.4198 0.7469 0.4801 0.025 Uiso 1 1 calc R U
C3 C 0.5831(4) 0.6367(3) 0.50825(17) 0.0195(8) Uani 1 1 d . .
C4 C 0.6673(4) 0.6007(4) 0.45789(18) 0.0225(9) Uani 1 1 d . .
C5 C 0.6586(4) 0.6260(4) 0.39545(19) 0.0267(9) Uani 1 1 d . .
H5 H 0.5867 0.6773 0.3785 0.032 Uiso 1 1 calc R U
C6 C 0.7570(4) 0.5746(4) 0.35944(18) 0.0279(9) Uani 1 1 d . .
H6 H 0.7527 0.5899 0.3169 0.033 Uiso 1 1 calc R U
C7 C 0.8617(4) 0.5014(4) 0.38434(19) 0.0284(10) Uani 1 1 d . .
H7 H 0.9294 0.4692 0.3581 0.034 Uiso 1 1 calc R U
C8 C 0.8735(4) 0.4723(4) 0.44504(19) 0.0275(9) Uani 1 1 d . .
H8 H 0.9456 0.4201 0.4610 0.033 Uiso 1 1 calc R U
C9 C 0.7731(4) 0.5241(4) 0.48230(18) 0.0231(9) Uani 1 1 d . .
C10 C 0.6445(4) 0.5801(3) 0.56063(17) 0.0192(8) Uani 1 1 d . .
C11 C 0.5899(4) 0.5974(3) 0.61737(17) 0.0183(8) Uani 1 1 d . .
C12 C 0.6544(4) 0.5465(3) 0.67551(17) 0.0178(8) Uani 1 1 d . .
C13 C 0.6422(4) 0.5382(4) 0.78453(17) 0.0216(8) Uani 1 1 d . .
H13A H 0.6869 0.6062 0.8068 0.026 Uiso 1 1 calc R U
H13B H 0.7169 0.4776 0.7790 0.026 Uiso 1 1 calc R U
C14 C 0.5273(4) 0.4857(4) 0.82237(18) 0.0224(8) Uani 1 1 d . .
H14A H 0.5717 0.4555 0.8611 0.027 Uiso 1 1 calc R U
H14B H 0.4829 0.4175 0.8002 0.027 Uiso 1 1 calc R U
C15 C 0.4124(4) 0.5748(3) 0.83635(17) 0.0180(8) Uani 1 1 d . .
C16 C 0.3357(4) 0.5818(4) 0.89117(18) 0.0208(8) Uani 1 1 d . .
C17 C 0.3358(4) 0.5151(4) 0.94524(18) 0.0259(9) Uani 1 1 d . .
H17 H 0.4018 0.4519 0.9522 0.031 Uiso 1 1 calc R U
C18 C 0.2379(4) 0.5431(4) 0.98821(19) 0.0306(10) Uani 1 1 d . .
H18 H 0.2372 0.4988 1.0250 0.037 Uiso 1 1 calc R U
C19 C 0.1398(5) 0.6360(4) 0.97802(19) 0.0334(11) Uani 1 1 d . .
H19 H 0.0723 0.6519 1.0078 0.040 Uiso 1 1 calc R U
C20 C 0.1384(4) 0.7051(4) 0.92598(18) 0.0261(9) Uani 1 1 d . .
H20 H 0.0731 0.7690 0.9199 0.031 Uiso 1 1 calc R U
C21 C 0.2378(4) 0.6766(4) 0.88244(17) 0.0210(8) Uani 1 1 d . .
C22 C 0.3618(4) 0.6613(4) 0.79760(17) 0.0204(8) Uani 1 1 d . .
C23 C 0.2224(4) 0.7520(3) 0.69492(17) 0.0194(8) Uani 1 1 d . .
C24 C -0.0397(4) 0.8279(4) 0.68759(18) 0.0224(8) Uani 1 1 d . .
C25 C -0.1098(4) 0.7514(4) 0.7347(2) 0.0284(10) Uani 1 1 d . .
H25A H -0.0996 0.6673 0.7241 0.043 Uiso 1 1 calc R U
H25B H -0.2114 0.7715 0.7354 0.043 Uiso 1 1 calc R U
H25C H -0.0638 0.7661 0.7750 0.043 Uiso 1 1 calc R U
C26 C -0.0405(4) 0.9589(4) 0.7054(2) 0.0273(9) Uani 1 1 d . .
H26A H 0.0113 0.9692 0.7449 0.041 Uiso 1 1 calc R U
H26B H -0.1392 0.9858 0.7084 0.041 Uiso 1 1 calc R U
H26C H 0.0058 1.0057 0.6744 0.041 Uiso 1 1 calc R U
C27 C -0.1079(4) 0.8060(4) 0.62475(19) 0.0304(10) Uani 1 1 d . .
H27A H -0.0643 0.8584 0.5953 0.046 Uiso 1 1 calc R U
H27B H -0.2104 0.8226 0.6251 0.046 Uiso 1 1 calc R U
H27C H -0.0933 0.7230 0.6132 0.046 Uiso 1 1 calc R U
N1 N 0.4736(3) 0.6676(3) 0.62118(14) 0.0178(6) Uani 1 1 d . .
N2 N 0.7589(3) 0.5130(3) 0.54452(14) 0.0204(7) Uani 1 1 d . .
H2A H 0.8140 0.4702 0.5695 0.024 Uiso 1 1 calc R U
N3 N 0.5872(3) 0.5785(3) 0.72484(14) 0.0185(7) Uani 1 1 d . .
N4 N 0.2551(3) 0.7239(3) 0.82602(14) 0.0192(7) Uani 1 1 d . .
H4 H 0.2066 0.7842 0.8101 0.023 Uiso 1 1 calc R U
N5 N 0.1099(3) 0.7895(3) 0.68759(15) 0.0196(7) Uani 1 1 d . .
O1 O 0.7653(3) 0.4844(2) 0.67269(12) 0.0203(6) Uani 1 1 d . .
Pd1 Pd 0.40615(3) 0.67457(2) 0.71060(2) 0.01584(10) Uani 1 1 d . .

loop_
_atom_site_aniso_label
_atom_site_aniso_U_11
_atom_site_aniso_U_22
_atom_site_aniso_U_33
_atom_site_aniso_U_23
_atom_site_aniso_U_13
_atom_site_aniso_U_12
C1 0.0170(18) 0.023(2) 0.023(2) -0.0009(16) 0.0010(16) 0.0037(16)
C2 0.0210(19) 0.021(2) 0.021(2) 0.0005(15) -0.0004(16) -0.0012(16)
C3 0.0205(19) 0.022(2) 0.0166(19) 0.0003(15) 0.0062(15) -0.0058(16)
C4 0.0203(19) 0.025(2) 0.023(2) -0.0029(17) 0.0071(16) -0.0030(17)
C5 0.032(2) 0.026(2) 0.023(2) -0.0009(17) 0.0072(17) -0.0044(18)
C6 0.035(2) 0.031(2) 0.019(2) -0.0017(18) 0.0116(18) -0.0102(19)
C7 0.029(2) 0.033(3) 0.024(2) -0.0136(18) 0.0180(18) -0.0130(19)
C8 0.023(2) 0.029(2) 0.032(2) -0.0064(19) 0.0119(18) -0.0011(18)
C9 0.0229(19) 0.025(2) 0.022(2) -0.0034(17) 0.0068(16) -0.0067(17)
C10 0.0182(18) 0.0183(19) 0.021(2) -0.0008(16) 0.0036(15) -0.0016(16)
C11 0.0151(17) 0.019(2) 0.021(2) -0.0008(15) 0.0027(15) -0.0016(15)
C12 0.0155(18) 0.0174(19) 0.0206(19) 0.0002(15) 0.0011(15) -0.0039(15)
C13 0.0200(19) 0.024(2) 0.021(2) 0.0025(16) 0.0032(16) 0.0058(16)
C14 0.0244(19) 0.023(2) 0.0199(19) 0.0044(16) 0.0045(16) 0.0052(17)
C15 0.0188(18) 0.0181(19) 0.0172(19) 0.0006(15) 0.0023(15) -0.0021(16)
C16 0.0183(18) 0.024(2) 0.020(2) -0.0062(16) 0.0016(15) -0.0050(16)
C17 0.028(2) 0.025(2) 0.025(2) -0.0023(17) 0.0014(17) -0.0055(18)
C18 0.036(2) 0.034(3) 0.022(2) 0.0002(18) 0.0063(18) -0.011(2)
C19 0.031(2) 0.048(3) 0.022(2) -0.009(2) 0.0140(18) -0.010(2)
C20 0.023(2) 0.032(2) 0.024(2) -0.0064(17) 0.0064(17) -0.0027(17)
C21 0.0201(19) 0.024(2) 0.0185(19) -0.0047(17) 0.0022(15) -0.0040(17)
C22 0.0175(18) 0.027(2) 0.0174(19) -0.0006(16) 0.0050(15) -0.0052(16)
C23 0.018(2) 0.023(2) 0.0165(19) -0.0010(16) 0.0016(15) -0.0001(16)
C24 0.0147(18) 0.029(2) 0.024(2) -0.0038(18) -0.0022(15) 0.0025(17)
C25 0.020(2) 0.031(3) 0.034(2) 0.0017(19) 0.0065(18) -0.0004(18)
C26 0.023(2) 0.026(2) 0.033(2) -0.0007(18) -0.0001(17) 0.0017(17)
C27 0.022(2) 0.040(3) 0.029(2) -0.0056(19) -0.0027(17) 0.0058(19)
N1 0.0157(15) 0.0213(17) 0.0170(15) -0.0030(13) 0.0059(12) -0.0026(13)
N2 0.0166(15) 0.0251(18) 0.0197(16) -0.0002(14) 0.0046(13) 0.0021(14)
N3 0.0150(15) 0.0225(17) 0.0185(16) 0.0025(13) 0.0043(12) 0.0032(13)
N4 0.0188(16) 0.0217(17) 0.0172(16) -0.0027(13) 0.0029(13) 0.0026(13)
N5 0.0180(17) 0.0198(17) 0.0216(17) 0.0001(13) 0.0055(13) 0.0018(13)
O1 0.0137(12) 0.0227(14) 0.0248(14) -0.0002(12) 0.0038(10) 0.0041(11)
Pd1 0.01321(14) 0.01864(15) 0.01589(14) 0.00004(12) 0.00289(9) 0.00201(12)

loop_
_atom_type_symbol
_atom_type_description
_atom_type_scat_dispersion_real
_atom_type_scat_dispersion_imag
_atom_type_scat_source
C C 0.0181 0.0091 'International Tables Vol C Tables 4.2.6.8 and 6.1.1.4'
H H 0.0000 0.0000 'International Tables Vol C Tables 4.2.6.8 and 6.1.1.4'
N N 0.0311 0.0180 'International Tables Vol C Tables 4.2.6.8 and 6.1.1.4'
O O 0.0492 0.0322 'International Tables Vol C Tables 4.2.6.8 and 6.1.1.4'
Pd Pd 0.1215 3.9337 'International Tables Vol C Tables 4.2.6.8 and 6.1.1.4'

loop_
_geom_angle_atom_site_label_1
_geom_angle_atom_site_label_2
_geom_angle_atom_site_label_3
_geom_angle
N1 C1 C2 123.0(4)
N1 C1 H1 118.5
C2 C1 H1 118.5
C1 C2 C3 117.7(4)
C1 C2 H2 121.1
C3 C2 H2 121.1
C2 C3 C10 118.7(3)
C2 C3 C4 135.0(4)
C10 C3 C4 106.3(3)
C5 C4 C9 120.4(4)
C5 C4 C3 133.2(4)
C9 C4 C3 106.4(3)
C6 C5 C4 118.1(4)
C6 C5 H5 120.9
C4 C5 H5 120.9
C5 C6 C7 120.7(4)
C5 C6 H6 119.7
C7 C6 H6 119.7
C8 C7 C6 123.5(4)
C8 C7 H7 118.3
C6 C7 H7 118.3
C7 C8 C9 116.3(4)
C7 C8 H8 121.8
C9 C8 H8 121.8
N2 C9 C4 109.4(3)
N2 C9 C8 129.7(4)
C4 C9 C8 121.0(4)
N2 C10 C11 129.7(4)
N2 C10 C3 109.2(3)
C11 C10 C3 121.1(3)
N1 C11 C10 118.2(3)
N1 C11 C12 117.6(3)
C10 C11 C12 124.2(3)
O1 C12 N3 128.1(4)
O1 C12 C11 118.1(3)
N3 C12 C11 113.8(3)
N3 C13 C14 112.7(3)
N3 C13 H13A 109.1
C14 C13 H13A 109.1
N3 C13 H13B 109.1
C14 C13 H13B 109.1
H13A C13 H13B 107.8
C13 C14 C15 112.8(3)
C13 C14 H14A 109.0
C15 C14 H14A 109.0
C13 C14 H14B 109.0
C15 C14 H14B 109.0
H14A C14 H14B 107.8
C22 C15 C16 108.2(3)
C22 C15 C14 125.1(3)
C16 C15 C14 126.7(3)
C17 C16 C21 119.4(4)
C17 C16 C15 134.5(4)
C21 C16 C15 106.1(3)
C18 C17 C16 118.8(4)
C18 C17 H17 120.6
C16 C17 H17 120.6
C17 C18 C19 120.8(4)
C17 C18 H18 119.6
C19 C18 H18 119.6
C20 C19 C18 122.0(4)
C20 C19 H19 119.0
C18 C19 H19 119.0
C19 C20 C21 117.1(4)
C19 C20 H20 121.5
C21 C20 H20 121.5
N4 C21 C20 129.9(4)
N4 C21 C16 108.1(3)
C20 C21 C16 121.9(4)
C15 C22 N4 108.4(3)
C15 C22 Pd1 125.0(3)
N4 C22 Pd1 125.6(3)
N5 C23 Pd1 174.6(3)
N5 C24 C27 108.3(3)
N5 C24 C25 106.3(3)
C27 C24 C25 110.6(3)
N5 C24 C26 107.5(3)
C27 C24 C26 112.6(4)
C25 C24 C26 111.3(3)
C24 C25 H25A 109.5
C24 C25 H25B 109.5
H25A C25 H25B 109.5
C24 C25 H25C 109.5
H25A C25 H25C 109.5
H25B C25 H25C 109.5
C24 C26 H26A 109.5
C24 C26 H26B 109.5
H26A C26 H26B 109.5
C24 C26 H26C 109.5
H26A C26 H26C 109.5
H26B C26 H26C 109.5
C24 C27 H27A 109.5
C24 C27 H27B 109.5
H27A C27 H27B 109.5
C24 C27 H27C 109.5
H27A C27 H27C 109.5
H27B C27 H27C 109.5
C1 N1 C11 121.3(3)
C1 N1 Pd1 127.5(3)
C11 N1 Pd1 111.2(2)
C10 N2 C9 108.7(3)
C10 N2 H2A 125.7
C9 N2 H2A 125.7
C12 N3 C13 119.2(3)
C12 N3 Pd1 116.5(3)
C13 N3 Pd1 124.2(2)
C21 N4 C22 109.2(3)
C21 N4 H4 125.4
C22 N4 H4 125.4
C23 N5 C24 170.5(4)
C23 Pd1 C22 88.75(15)
C23 Pd1 N3 174.26(14)
C22 Pd1 N3 91.44(14)
C23 Pd1 N1 99.01(14)
C22 Pd1 N1 171.56(14)
N3 Pd1 N1 80.51(12)

loop_
_geom_bond_atom_site_label_1
_geom_bond_atom_site_label_2
_geom_bond_distance
C1 N1 1.338(5)
C1 C2 1.381(5)
C1 H1 0.9500
C2 C3 1.384(5)
C2 H2 0.9500
C3 C10 1.413(5)
C3 C4 1.448(5)
C4 C5 1.400(6)
C4 C9 1.402(6)
C5 C6 1.373(5)
C5 H5 0.9500
C6 C7 1.375(6)
C6 H6 0.9500
C7 C8 1.373(6)
C7 H7 0.9500
C8 C9 1.405(5)
C8 H8 0.9500
C9 N2 1.386(5)
C10 N2 1.373(5)
C10 C11 1.385(5)
C11 N1 1.353(5)
C11 C12 1.500(5)
C12 O1 1.258(4)
C12 N3 1.331(5)
C13 N3 1.458(5)
C13 C14 1.513(5)
C13 H13A 0.9900
C13 H13B 0.9900
C14 C15 1.515(5)
C14 H14A 0.9900
C14 H14B 0.9900
C15 C22 1.363(5)
C15 C16 1.436(5)
C16 C17 1.405(5)
C16 C21 1.415(5)
C17 C18 1.386(6)
C17 H17 0.9500
C18 C19 1.405(6)
C18 H18 0.9500
C19 C20 1.382(6)
C19 H19 0.9500
C20 C21 1.406(5)
C20 H20 0.9500
C21 N4 1.366(5)
C22 N4 1.397(5)
C22 Pd1 1.983(4)
C23 N5 1.141(5)
C23 Pd1 1.948(4)
C24 N5 1.468(5)
C24 C27 1.514(5)
C24 C25 1.521(6)
C24 C26 1.525(6)
C25 H25A 0.9800
C25 H25B 0.9800
C25 H25C 0.9800
C26 H26A 0.9800
C26 H26B 0.9800
C26 H26C 0.9800
C27 H27A 0.9800
C27 H27B 0.9800
C27 H27C 0.9800
N1 Pd1 2.095(3)
N2 H2A 0.8800
N3 Pd1 2.025(3)
N4 H4 0.8800
